data_1503879
loop_
_publ_author_name
'Checa, Bego\~na'
'G\'alvez, Erik'
'Parell\'o, Ricard'
'Sau, Miriam'
'Romea, Pedro'
'Urp\'i, F\`elix'
'Font-Bardia, Merc\`e'
'Solans, Xavier'

_publ_section_title
;
 New approach to the stereoselective synthesis of tertiary methyl ethers.
;
_journal_issue 10
_journal_name_full 'Organic letters'
_journal_page_first 2193
_journal_page_last 2196
_journal_paper_doi 10.1021/ol9005135
_journal_volume 11
_journal_year 2009
_chemical_absolute_configuration rm
_chemical_formula_sum 'C15 H27 N O2 S2'
_chemical_formula_weight 317.50
_chemical_name_systematic
;
 ?
;
_space_group_IT_number 5
_symmetry_cell_setting monoclinic
_symmetry_space_group_name_Hall 'C 2y'
_symmetry_space_group_name_H-M 'C 1 2 1'
_atom_sites_solution_hydrogens geom
_atom_sites_solution_primary direct
_atom_sites_solution_secondary difmap
_audit_creation_method SHELXL-97
_cell_angle_alpha 90.00
_cell_angle_beta 125.70(2)
_cell_angle_gamma 90.00
_cell_formula_units_Z 4
_cell_length_a 19.680(2)
_cell_length_b 6.923(3)
_cell_length_c 15.753(2)
_cell_measurement_reflns_used 254
_cell_measurement_temperature 293(2)
_cell_measurement_theta_max 31
_cell_measurement_theta_min 3
_cell_volume 1742.9(9)
_computing_cell_refinement AUTOMAR
_computing_data_collection MARXDS
_computing_data_reduction MARSCALE
_computing_molecular_graphics 'ORTEP (Brueggermann and Smith, 1990)'
_computing_publication_material 'PLATON (Spek, 1990)'
_computing_structure_refinement 'SHELXL-97 (Sheldrick, 1997)'
_computing_structure_solution 'SHELXS-97 (Sheldrick, 1997)'
_diffrn_ambient_temperature 293(2)
_diffrn_measured_fraction_theta_full 0.941
_diffrn_measured_fraction_theta_max 0.941
_diffrn_measurement_device_type 'MAR345 with image plate detector'
_diffrn_measurement_method 'phi scan'
_diffrn_radiation_monochromator graphite
_diffrn_radiation_source 'fine-focus sealed tube'
_diffrn_radiation_type MoK\a
_diffrn_radiation_wavelength 0.71069
_diffrn_reflns_av_R_equivalents 0.0000
_diffrn_reflns_av_sigmaI/netI 0.0368
_diffrn_reflns_limit_h_max 18
_diffrn_reflns_limit_h_min -23
_diffrn_reflns_limit_k_max 7
_diffrn_reflns_limit_k_min 0
_diffrn_reflns_limit_l_max 18
_diffrn_reflns_limit_l_min 0
_diffrn_reflns_number 1569
_diffrn_reflns_theta_full 24.89
_diffrn_reflns_theta_max 24.89
_diffrn_reflns_theta_min 3.18
_exptl_absorpt_coefficient_mu 0.307
_exptl_absorpt_correction_type none
_exptl_crystal_colour colourless
_exptl_crystal_density_diffrn 1.210
_exptl_crystal_density_method 'not measured'
_exptl_crystal_description prism
_exptl_crystal_F_000 688
_exptl_crystal_size_max 0.16
_exptl_crystal_size_mid 0.15
_exptl_crystal_size_min 0.11
_refine_diff_density_max 0.158
_refine_diff_density_min -0.128
_refine_diff_density_rms 0.029
_refine_ls_abs_structure_details 'Flack H D (1983), Acta Cryst. A39, 876-881'
_refine_ls_abs_structure_Flack 0.14(9)
_refine_ls_extinction_method none
_refine_ls_goodness_of_fit_ref 0.906
_refine_ls_hydrogen_treatment constr
_refine_ls_matrix_type full
_refine_ls_number_parameters 181
_refine_ls_number_reflns 1569
_refine_ls_number_restraints 1
_refine_ls_restrained_S_all 0.906
_refine_ls_R_factor_all 0.0476
_refine_ls_R_factor_gt 0.0333
_refine_ls_shift/su_max 0.000
_refine_ls_shift/su_mean 0.000
_refine_ls_structure_factor_coef Fsqd
_refine_ls_weighting_details 'calc w=1/[\s^2^(Fo^2^)+(0.0543P)^2^+0.0000P] where P=(Fo^2^+2Fc^2^)/3'
_refine_ls_weighting_scheme calc
_refine_ls_wR_factor_gt 0.0761
_refine_ls_wR_factor_ref 0.0792
_reflns_number_gt 1135
_reflns_number_total 1569
_reflns_threshold_expression >2sigma(I)
_cod_data_source_file ol9005135_si_002.cif
_cod_data_source_block urfm72a
_cod_original_cell_volume 1743.0(8)
_cod_original_sg_symbol_H-M C2
_cod_database_code 1503879

loop_
_symmetry_equiv_pos_as_xyz
'x, y, z'
'-x, y, -z'
'x+1/2, y+1/2, z'
'-x+1/2, y+1/2, -z'

loop_
_atom_site_label
_atom_site_type_symbol
_atom_site_fract_x
_atom_site_fract_y
_atom_site_fract_z
_atom_site_U_iso_or_equiv
_atom_site_adp_type
_atom_site_occupancy
_atom_site_symmetry_multiplicity
_atom_site_calc_flag
_atom_site_refinement_flags
S1 S 0.79822(5) 0.40705(15) 0.88451(7) 0.0678(3) Uani 1 1 d .
S2 S 0.70792(6) 0.71015(13) 0.90522(9) 0.0734(3) Uani 1 1 d .
O1 O 0.51653(14) 0.2250(4) 0.7325(2) 0.0666(7) Uani 1 1 d .
O2 O 0.39138(14) 0.4886(4) 0.7804(2) 0.0635(6) Uani 1 1 d .
N N 0.64302(15) 0.3605(3) 0.80769(18) 0.0442(6) Uani 1 1 d .
C1 C 0.6544(3) 0.4113(7) 0.6233(3) 0.0922(13) Uani 1 1 d .
H1 H 0.7139 0.3985 0.6604 0.111 Uiso 1 1 calc R
H1A H 0.6421 0.5256 0.6465 0.111 Uiso 1 1 calc R
H1B H 0.6289 0.4209 0.5497 0.111 Uiso 1 1 calc R
C2 C 0.6239(3) 0.0548(7) 0.5925(4) 0.0935(14) Uani 1 1 d .
H2 H 0.6809 0.0283 0.6188 0.112 Uiso 1 1 calc R
H2A H 0.5913 0.0734 0.5182 0.112 Uiso 1 1 calc R
H2B H 0.6017 -0.0521 0.6080 0.112 Uiso 1 1 calc R
C3 C 0.6204(2) 0.2371(6) 0.6441(3) 0.0678(10) Uani 1 1 d .
H3 H 0.5610 0.2631 0.6118 0.081 Uiso 1 1 calc R
C4 C 0.66107(18) 0.2028(5) 0.7601(2) 0.0523(8) Uani 1 1 d .
H4 H 0.6367 0.0843 0.7658 0.063 Uiso 1 1 calc R
C5 C 0.7562(2) 0.1774(5) 0.8301(3) 0.0677(10) Uani 1 1 d .
H5 H 0.7758 0.1332 0.7894 0.081 Uiso 1 1 calc R
H5A H 0.7727 0.0839 0.8848 0.081 Uiso 1 1 calc R
C6 C 0.70686(19) 0.4948(5) 0.8624(2) 0.0497(8) Uani 1 1 d .
C7 C 0.5616(2) 0.3537(5) 0.7877(3) 0.0512(8) Uani 1 1 d .
C8 C 0.54039(18) 0.4903(5) 0.8425(2) 0.0501(8) Uani 1 1 d .
H8 H 0.5812 0.5957 0.8686 0.060 Uiso 1 1 calc R
C9 C 0.5575(2) 0.3880(7) 0.9387(3) 0.0780(11) Uani 1 1 d .
H9 H 0.5528 0.4787 0.9811 0.094 Uiso 1 1 calc R
H9A H 0.6130 0.3348 0.9783 0.094 Uiso 1 1 calc R
H9B H 0.5176 0.2859 0.9173 0.094 Uiso 1 1 calc R
C10 C 0.4514(2) 0.5882(4) 0.7731(3) 0.0532(9) Uani 1 1 d .
C11 C 0.3597(3) 0.3082(6) 0.7310(4) 0.0795(13) Uani 1 1 d .
H11 H 0.4054 0.2226 0.7521 0.095 Uiso 1 1 calc R
H11A H 0.3264 0.3252 0.6565 0.095 Uiso 1 1 calc R
H11B H 0.3258 0.2542 0.7506 0.095 Uiso 1 1 calc R
C12 C 0.4605(3) 0.7814(5) 0.8262(4) 0.0734(11) Uani 1 1 d .
H12 H 0.4979 0.7662 0.9006 0.088 Uiso 1 1 calc R
H12A H 0.4067 0.8227 0.8072 0.088 Uiso 1 1 calc R
H12B H 0.4826 0.8765 0.8039 0.088 Uiso 1 1 calc R
C13 C 0.4205(2) 0.6151(5) 0.6598(3) 0.0579(9) Uani 1 1 d .
H13 H 0.4145 0.4858 0.6309 0.069 Uiso 1 1 calc R
C14 C 0.4827(2) 0.7255(6) 0.6487(3) 0.0712(10) Uani 1 1 d .
H14 H 0.5385 0.6820 0.7012 0.085 Uiso 1 1 calc R
H14A H 0.4786 0.8613 0.6573 0.085 Uiso 1 1 calc R
H14B H 0.4698 0.7020 0.5806 0.085 Uiso 1 1 calc R
C15 C 0.3347(3) 0.7110(8) 0.5926(3) 0.0929(13) Uani 1 1 d .
H15 H 0.3090 0.6813 0.5204 0.111 Uiso 1 1 calc R
H15A H 0.3409 0.8484 0.6025 0.111 Uiso 1 1 calc R
H15B H 0.3001 0.6637 0.6127 0.111 Uiso 1 1 calc R

loop_
_atom_site_aniso_label
_atom_site_aniso_U_11
_atom_site_aniso_U_22
_atom_site_aniso_U_33
_atom_site_aniso_U_23
_atom_site_aniso_U_13
_atom_site_aniso_U_12
S1 0.0485(5) 0.0793(6) 0.0822(6) -0.0024(5) 0.0418(5) -0.0025(5)
S2 0.0691(6) 0.0640(6) 0.0985(8) -0.0248(5) 0.0553(6) -0.0194(5)
O1 0.0500(14) 0.0581(14) 0.0999(18) -0.0250(15) 0.0483(13) -0.0088(13)
O2 0.0597(14) 0.0588(14) 0.0921(18) 0.0080(13) 0.0557(14) 0.0054(12)
N 0.0447(15) 0.0463(15) 0.0495(14) 0.0017(11) 0.0319(12) 0.0042(11)
C1 0.131(4) 0.089(3) 0.079(3) 0.020(3) 0.074(3) 0.021(3)
C2 0.107(4) 0.096(3) 0.103(3) -0.045(3) 0.076(3) -0.013(3)
C3 0.072(2) 0.069(2) 0.069(2) -0.012(2) 0.044(2) 0.007(2)
C4 0.053(2) 0.0468(17) 0.071(2) 0.0017(16) 0.0438(18) 0.0079(15)
C5 0.059(2) 0.066(2) 0.093(3) 0.0036(19) 0.053(2) 0.0118(17)
C6 0.0474(19) 0.0553(18) 0.054(2) 0.0022(16) 0.0338(16) -0.0012(16)
C7 0.046(2) 0.053(2) 0.064(2) -0.0046(16) 0.0371(17) -0.0043(15)
C8 0.0437(18) 0.0516(17) 0.061(2) -0.0027(16) 0.0338(16) -0.0009(15)
C9 0.063(2) 0.115(3) 0.067(2) 0.013(3) 0.0437(19) 0.011(2)
C10 0.051(2) 0.0481(18) 0.072(2) -0.0009(16) 0.0422(18) 0.0002(15)
C11 0.064(3) 0.067(3) 0.126(4) -0.004(2) 0.066(3) -0.0086(19)
C12 0.088(3) 0.056(2) 0.108(3) -0.0137(19) 0.074(3) -0.0005(18)
C13 0.059(2) 0.0506(19) 0.066(2) 0.0035(16) 0.0382(19) 0.0041(16)
C14 0.084(3) 0.067(2) 0.076(2) 0.017(2) 0.055(2) 0.003(2)
C15 0.078(3) 0.109(3) 0.094(3) 0.017(3) 0.052(2) 0.025(3)

loop_
_atom_type_symbol
_atom_type_description
_atom_type_scat_dispersion_real
_atom_type_scat_dispersion_imag
_atom_type_scat_source
C C 0.0033 0.0016 'International Tables Vol C Tables 4.2.6.8 and 6.1.1.4'
H H 0.0000 0.0000 'International Tables Vol C Tables 4.2.6.8 and 6.1.1.4'
N N 0.0061 0.0033 'International Tables Vol C Tables 4.2.6.8 and 6.1.1.4'
O O 0.0106 0.0060 'International Tables Vol C Tables 4.2.6.8 and 6.1.1.4'
S S 0.1246 0.1234 'International Tables Vol C Tables 4.2.6.8 and 6.1.1.4'

loop_
_geom_angle_atom_site_label_1
_geom_angle_atom_site_label_2
_geom_angle_atom_site_label_3
_geom_angle
C6 S1 C5 94.67(16)
C11 O2 C10 120.1(3)
C6 N C7 130.2(2)
C6 N C4 114.3(2)
C7 N C4 115.5(2)
C3 C1 H1 109.5
C3 C1 H1A 109.5
H1 C1 H1A 109.5
C3 C1 H1B 109.5
H1 C1 H1B 109.5
H1A C1 H1B 109.5
C3 C2 H2 109.5
C3 C2 H2A 109.5
H2 C2 H2A 109.5
C3 C2 H2B 109.5
H2 C2 H2B 109.5
H2A C2 H2B 109.5
C1 C3 C2 112.4(3)
C1 C3 C4 113.3(3)
C2 C3 C4 110.8(3)
C1 C3 H3 106.6
C2 C3 H3 106.6
C4 C3 H3 106.6
N C4 C3 112.2(3)
N C4 C5 105.9(3)
C3 C4 C5 116.6(3)
N C4 H4 107.2
C3 C4 H4 107.2
C5 C4 H4 107.2
C4 C5 S1 106.0(2)
C4 C5 H5 110.5
S1 C5 H5 110.5
C4 C5 H5A 110.5
S1 C5 H5A 110.5
H5 C5 H5A 108.7
N C6 S2 131.2(2)
N C6 S1 110.3(2)
S2 C6 S1 118.47(19)
O1 C7 N 116.1(3)
O1 C7 C8 123.5(3)
N C7 C8 120.1(3)
C7 C8 C9 107.9(3)
C7 C8 C10 116.3(3)
C9 C8 C10 113.6(3)
C7 C8 H8 106.1
C9 C8 H8 106.1
C10 C8 H8 106.1
C8 C9 H9 109.5
C8 C9 H9A 109.5
H9 C9 H9A 109.5
C8 C9 H9B 109.5
H9 C9 H9B 109.5
H9A C9 H9B 109.5
O2 C10 C13 111.7(3)
O2 C10 C12 102.5(3)
C13 C10 C12 111.8(3)
O2 C10 C8 111.9(3)
C13 C10 C8 112.8(3)
C12 C10 C8 105.6(3)
O2 C11 H11 109.5
O2 C11 H11A 109.5
H11 C11 H11A 109.5
O2 C11 H11B 109.5
H11 C11 H11B 109.5
H11A C11 H11B 109.5
C10 C12 H12 109.5
C10 C12 H12A 109.5
H12 C12 H12A 109.5
C10 C12 H12B 109.5
H12 C12 H12B 109.5
H12A C12 H12B 109.5
C10 C13 C15 112.9(3)
C10 C13 C14 113.2(3)
C15 C13 C14 109.7(3)
C10 C13 H13 106.9
C15 C13 H13 106.9
C14 C13 H13 106.9
C13 C14 H14 109.5
C13 C14 H14A 109.5
H14 C14 H14A 109.5
C13 C14 H14B 109.5
H14 C14 H14B 109.5
H14A C14 H14B 109.5
C13 C15 H15 109.5
C13 C15 H15A 109.5
H15 C15 H15A 109.5
C13 C15 H15B 109.5
H15 C15 H15B 109.5
H15A C15 H15B 109.5

loop_
_geom_bond_atom_site_label_1
_geom_bond_atom_site_label_2
_geom_bond_distance
S1 C6 1.730(3)
S1 C5 1.766(4)
S2 C6 1.631(4)
O1 C7 1.199(4)
O2 C11 1.410(5)
O2 C10 1.430(4)
N C6 1.387(4)
N C7 1.442(4)
N C4 1.480(4)
C1 C3 1.507(6)
C1 H1 0.9600
C1 H1A 0.9600
C1 H1B 0.9600
C2 C3 1.524(5)
C2 H2 0.9600
C2 H2A 0.9600
C2 H2B 0.9600
C3 C4 1.525(5)
C3 H3 0.9800
C4 C5 1.531(4)
C4 H4 0.9800
C5 H5 0.9700
C5 H5A 0.9700
C7 C8 1.494(4)
C8 C9 1.522(5)
C8 C10 1.577(4)
C8 H8 0.9800
C9 H9 0.9600
C9 H9A 0.9600
C9 H9B 0.9600
C10 C13 1.524(5)
C10 C12 1.531(5)
C11 H11 0.9600
C11 H11A 0.9600
C11 H11B 0.9600
C12 H12 0.9600
C12 H12A 0.9600
C12 H12B 0.9600
C13 C15 1.526(5)
C13 C14 1.537(5)
C13 H13 0.9800
C14 H14 0.9600
C14 H14A 0.9600
C14 H14B 0.9600
C15 H15 0.9600
C15 H15A 0.9600
C15 H15B 0.9600
